data_4082460
loop_
_publ_author_name
'Lin, Yi-Sin'
'Yeh, Wen-Yann'

_publ_section_title
;
 Unusual Coupling Reaction of C60and Benzonitrile with Triosmium Carbonyls
 To Generate Fullerodiketimide Cluster Complexes
;
_journal_issue 3
_journal_name_full Organometallics
_journal_page_first 731
_journal_paper_doi 10.1021/om4011164
_journal_volume 33
_journal_year 2014
_chemical_formula_moiety 'C146 H15 N3 O5 Os3, 3(C1 S2)'
_chemical_formula_sum 'C149 H15 N3 O5 Os3 S6'
_chemical_formula_weight 2689.60
_chemical_name_systematic
;
 ?
;
_space_group_IT_number 2
_symmetry_cell_setting triclinic
_symmetry_space_group_name_Hall '-P 1'
_symmetry_space_group_name_H-M 'P -1'
_atom_sites_solution_hydrogens geom
_atom_sites_solution_primary direct
_atom_sites_solution_secondary difmap
_audit_creation_method SHELXL-97
_cell_angle_alpha 99.957(5)
_cell_angle_beta 113.190(4)
_cell_angle_gamma 111.212(4)
_cell_formula_units_Z 2
_cell_length_a 17.2115(11)
_cell_length_b 18.9698(14)
_cell_length_c 19.1654(14)
_cell_measurement_reflns_used 0
_cell_measurement_temperature 200(2)
_cell_measurement_theta_max 0
_cell_measurement_theta_min 0
_cell_volume 4985.8(7)
_computing_cell_refinement 'Bruker APEX2'
_computing_data_collection 'Bruker APEX2'
_computing_data_reduction 'Bruker SAINT'
_computing_molecular_graphics 'Ortep-3 for Windows (Farrugia, 1997)'
_computing_publication_material 'WinGX publication routines (Farrugia, 1999)'
_computing_structure_refinement 'SHELXL-97 (Sheldrick, 1997)'
_computing_structure_solution 'SHELXS-86 (Sheldrick, 1986)'
_diffrn_ambient_temperature 200(2)
_diffrn_measured_fraction_theta_full 0.980
_diffrn_measured_fraction_theta_max 0.980
_diffrn_measurement_device_type 'Nonius?Kappa CCD Axis'
_diffrn_measurement_method CCD
_diffrn_radiation_monochromator graphite
_diffrn_radiation_source 'fine-focus sealed tube'
_diffrn_radiation_type MoK\a
_diffrn_radiation_wavelength 0.71073
_diffrn_reflns_av_R_equivalents 0.0995
_diffrn_reflns_av_sigmaI/netI 0.1865
_diffrn_reflns_limit_h_max 20
_diffrn_reflns_limit_h_min -20
_diffrn_reflns_limit_k_max 22
_diffrn_reflns_limit_k_min -22
_diffrn_reflns_limit_l_max 22
_diffrn_reflns_limit_l_min -22
_diffrn_reflns_number 44037
_diffrn_reflns_theta_full 25.11
_diffrn_reflns_theta_max 25.11
_diffrn_reflns_theta_min 1.24
_exptl_absorpt_coefficient_mu 4.009
_exptl_absorpt_correction_T_max 0.8561
_exptl_absorpt_correction_T_min 0.4108
_exptl_absorpt_correction_type multi-scan
_exptl_absorpt_process_details 'SADABS, 2003 '
_exptl_crystal_colour dark-green
_exptl_crystal_density_diffrn 1.792
_exptl_crystal_density_method 'not measured'
_exptl_crystal_description prism
_exptl_crystal_F_000 2588
_exptl_crystal_size_max 0.27
_exptl_crystal_size_mid 0.18
_exptl_crystal_size_min 0.04
_platon_squeeze_details
;
;
_refine_diff_density_max 8.354
_refine_diff_density_min -3.750
_refine_diff_density_rms 0.401
_refine_ls_extinction_method none
_refine_ls_goodness_of_fit_ref 1.017
_refine_ls_hydrogen_treatment constr
_refine_ls_matrix_type full
_refine_ls_number_parameters 710
_refine_ls_number_reflns 17411
_refine_ls_number_restraints 3
_refine_ls_restrained_S_all 1.017
_refine_ls_R_factor_all 0.1577
_refine_ls_R_factor_gt 0.1050
_refine_ls_shift/su_max 0.001
_refine_ls_shift/su_mean 0.000
_refine_ls_structure_factor_coef Fsqd
_refine_ls_weighting_details 'calc w=1/[\s^2^(Fo^2^)+(0.1758P)^2^+0.0000P] where P=(Fo^2^+2Fc^2^)/3'
_refine_ls_weighting_scheme calc
_refine_ls_wR_factor_gt 0.2802
_refine_ls_wR_factor_ref 0.3027
_reflns_number_gt 9995
_reflns_number_total 17411
_reflns_threshold_expression >2sigma(I)
_cod_data_source_file om4011164_si_002.cif
_cod_data_source_block compound_2
_cod_original_cell_volume 4985.8(6)
_cod_database_code 4082460

loop_
_symmetry_equiv_pos_as_xyz
'x, y, z'
'-x, -y, -z'

loop_
_atom_site_label
_atom_site_type_symbol
_atom_site_fract_x
_atom_site_fract_y
_atom_site_fract_z
_atom_site_U_iso_or_equiv
_atom_site_adp_type
_atom_site_occupancy
_atom_site_symmetry_multiplicity
_atom_site_calc_flag
_atom_site_refinement_flags
C1 C 0.6019(14) 0.5387(12) 0.1511(12) 0.026(5) Uiso 1 1 d .
C2 C 0.6834(12) 0.4394(11) 0.1930(11) 0.016(4) Uiso 1 1 d .
C3 C 0.6531(13) 0.4744(11) 0.0484(12) 0.017(4) Uiso 1 1 d .
C4 C 0.8090(14) 0.5947(12) 0.0287(13) 0.025(5) Uiso 1 1 d .
C5 C 0.6815(16) 0.6973(13) 0.2833(14) 0.037(6) Uiso 1 1 d .
C6 C 0.9106(13) 0.5325(11) 0.1938(11) 0.018(4) Uiso 1 1 d .
C7 C 0.8921(14) 0.4554(12) 0.2079(13) 0.027(5) Uiso 1 1 d .
C8 C 0.8227(15) 0.3836(13) 0.1427(14) 0.035(5) Uiso 1 1 d .
H8 H 0.7896 0.3874 0.0917 0.042 Uiso 1 1 calc R
C9 C 0.7978(18) 0.3085(15) 0.1453(16) 0.048(6) Uiso 1 1 d .
H9 H 0.7460 0.2612 0.0994 0.058 Uiso 1 1 calc R
C10 C 0.8514(18) 0.3041(16) 0.2177(16) 0.053(7) Uiso 1 1 d .
H10 H 0.8386 0.2514 0.2189 0.063 Uiso 1 1 calc R
C11 C 0.9244(19) 0.3712(16) 0.2912(17) 0.054(7) Uiso 1 1 d .
H11 H 0.9565 0.3648 0.3409 0.065 Uiso 1 1 calc R
C12 C 0.9461(16) 0.4498(14) 0.2849(14) 0.038(6) Uiso 1 1 d .
H12 H 0.9956 0.4978 0.3310 0.045 Uiso 1 1 calc R
C13 C 0.9831(12) 0.7725(10) 0.3121(11) 0.014(4) Uiso 1 1 d .
C14 C 0.9864(14) 0.8181(10) 0.3827(12) 0.029(5) Uiso 1 1 d D
C15 C 0.8926(13) 0.8018(10) 0.3710(11) 0.017(4) Uiso 1 1 d D
C16 C 0.8877(16) 0.8463(11) 0.4352(13) 0.033(5) Uiso 1 1 d D
H16 H 0.8271 0.8370 0.4295 0.040 Uiso 1 1 calc R
C17 C 0.9705(16) 0.9028(12) 0.5057(14) 0.039(6) Uiso 1 1 d D
H17 H 0.9682 0.9332 0.5491 0.047 Uiso 1 1 calc R
C18 C 1.0488(16) 0.9132(11) 0.5114(13) 0.033(5) Uiso 1 1 d D
H18 H 1.1041 0.9526 0.5614 0.040 Uiso 1 1 calc R
C19 C 1.0677(14) 0.8750(10) 0.4542(12) 0.026(5) Uiso 1 1 d D
H19 H 1.1307 0.8876 0.4643 0.031 Uiso 1 1 calc R
C20 C 0.8508(13) 0.5926(12) 0.3477(12) 0.022(4) Uiso 1 1 d .
H20 H 0.8467 0.5404 0.3328 0.026 Uiso 1 1 calc R
C21 C 0.9198(16) 0.6480(14) 0.4343(14) 0.038(6) Uiso 1 1 d .
C22 C 0.8945(19) 0.6929(15) 0.4810(16) 0.054(7) Uiso 1 1 d .
H22 H 0.8317 0.6875 0.4590 0.065 Uiso 1 1 calc R
C23 C 0.9735(19) 0.7502(17) 0.5684(17) 0.059(8) Uiso 1 1 d .
H23 H 0.9636 0.7833 0.6038 0.071 Uiso 1 1 calc R
C24 C 1.0586(19) 0.7502(16) 0.5913(17) 0.051(7) Uiso 1 1 d .
H24 H 1.1094 0.7871 0.6445 0.061 Uiso 1 1 calc R
C25 C 1.079(2) 0.7060(16) 0.5496(17) 0.058(7) Uiso 1 1 d .
H25 H 1.1406 0.7088 0.5747 0.070 Uiso 1 1 calc R
C26 C 1.0113(17) 0.6530(15) 0.4664(15) 0.046(6) Uiso 1 1 d .
H26 H 1.0272 0.6227 0.4345 0.055 Uiso 1 1 calc R
C27 C 1.0069(13) 0.5916(11) 0.2065(12) 0.022(4) Uiso 1 1 d .
C28 C 0.9932(14) 0.6482(12) 0.1604(12) 0.024(5) Uiso 1 1 d .
C29 C 1.0219(13) 0.7353(11) 0.2024(12) 0.022(4) Uiso 1 1 d .
C30 C 1.0638(12) 0.7700(11) 0.2956(11) 0.016(4) Uiso 1 1 d .
C31 C 1.1034(14) 0.7189(12) 0.3390(12) 0.024(5) Uiso 1 1 d .
C32 C 1.0811(13) 0.6426(11) 0.3004(12) 0.019(4) Uiso 1 1 d .
C33 C 1.1517(14) 0.6131(12) 0.3324(13) 0.029(5) Uiso 1 1 d .
C34 C 1.1387(13) 0.5557(11) 0.2605(12) 0.021(4) Uiso 1 1 d .
C35 C 1.0616(13) 0.5510(11) 0.1846(12) 0.022(4) Uiso 1 1 d .
C36 C 1.0733(13) 0.5474(11) 0.1196(12) 0.021(4) Uiso 1 1 d .
C37 C 1.0495(14) 0.5949(12) 0.0721(12) 0.025(5) Uiso 1 1 d .
C38 C 1.0142(13) 0.6440(11) 0.0930(12) 0.021(4) Uiso 1 1 d .
C39 C 1.0479(14) 0.7265(12) 0.0902(13) 0.028(5) Uiso 1 1 d .
C40 C 1.0578(12) 0.7777(10) 0.1574(11) 0.013(4) Uiso 1 1 d .
C41 C 1.1268(14) 0.8542(12) 0.1988(12) 0.024(5) Uiso 1 1 d .
C42 C 1.1842(14) 0.8934(12) 0.2876(12) 0.024(5) Uiso 1 1 d .
C43 C 1.1553(14) 0.8504(12) 0.3332(13) 0.028(5) Uiso 1 1 d .
C44 C 1.2318(13) 0.8529(11) 0.4041(11) 0.017(4) Uiso 1 1 d .
C45 C 1.1993(13) 0.7699(11) 0.4093(11) 0.018(4) Uiso 1 1 d .
C46 C 1.2614(14) 0.7414(12) 0.4348(12) 0.023(5) Uiso 1 1 d .
C47 C 1.2414(14) 0.6640(12) 0.4011(12) 0.023(5) Uiso 1 1 d .
C48 C 1.3251(16) 0.6587(14) 0.4038(14) 0.037(6) Uiso 1 1 d .
C49 C 1.3174(15) 0.6082(13) 0.3378(13) 0.032(5) Uiso 1 1 d .
C50 C 1.2185(14) 0.5509(12) 0.2643(13) 0.028(5) Uiso 1 1 d .
C51 C 1.2283(15) 0.5463(13) 0.1907(13) 0.031(5) Uiso 1 1 d .
C52 C 1.1570(14) 0.5466(12) 0.1207(12) 0.025(5) Uiso 1 1 d .
C53 C 1.1837(14) 0.5928(12) 0.0754(12) 0.023(5) Uiso 1 1 d .
C54 C 1.1173(11) 0.6204(10) 0.0439(10) 0.009(4) Uiso 1 1 d .
C55 C 1.1497(13) 0.6994(11) 0.0370(11) 0.019(4) Uiso 1 1 d .
C56 C 1.1133(13) 0.7506(11) 0.0610(12) 0.022(4) Uiso 1 1 d .
C57 C 1.1900(14) 0.8333(12) 0.1044(12) 0.024(5) Uiso 1 1 d .
C58 C 1.2020(14) 0.8876(12) 0.1728(12) 0.023(5) Uiso 1 1 d .
C59 C 1.2938(13) 0.9378(11) 0.2413(12) 0.022(4) Uiso 1 1 d .
C60 C 1.2806(12) 0.9423(10) 0.3126(11) 0.014(4) Uiso 1 1 d .
C61 C 1.3511(15) 0.9444(13) 0.3812(14) 0.035(5) Uiso 1 1 d .
C62 C 1.3298(15) 0.9037(13) 0.4310(14) 0.035(5) Uiso 1 1 d .
C63 C 1.3958(15) 0.8704(13) 0.4633(13) 0.031(5) Uiso 1 1 d .
C64 C 1.3668(14) 0.7949(12) 0.4667(12) 0.024(5) Uiso 1 1 d .
C65 C 1.4008(17) 0.7389(14) 0.4449(15) 0.043(6) Uiso 1 1 d .
C66 C 1.4697(15) 0.7675(13) 0.4175(14) 0.034(5) Uiso 1 1 d .
C67 C 1.4539(16) 0.7093(14) 0.3439(14) 0.038(6) Uiso 1 1 d .
C68 C 1.3817(15) 0.6343(12) 0.3080(13) 0.029(5) Uiso 1 1 d .
C69 C 1.3250(15) 0.5928(13) 0.2146(13) 0.032(5) Uiso 1 1 d .
C70 C 1.3563(14) 0.6440(12) 0.1730(13) 0.029(5) Uiso 1 1 d .
C71 C 1.2797(14) 0.6358(12) 0.0994(12) 0.024(5) Uiso 1 1 d .
C72 C 1.3115(15) 0.7150(13) 0.0922(13) 0.030(5) Uiso 1 1 d .
C73 C 1.2463(15) 0.7489(13) 0.0625(13) 0.030(5) Uiso 1 1 d .
C74 C 1.2735(15) 0.8303(12) 0.1031(13) 0.029(5) Uiso 1 1 d .
C75 C 1.3637(14) 0.8808(12) 0.1723(12) 0.024(5) Uiso 1 1 d .
C76 C 1.3716(13) 0.9356(11) 0.2412(11) 0.018(4) Uiso 1 1 d .
C77 C 1.4461(13) 0.9417(11) 0.3162(12) 0.022(4) Uiso 1 1 d .
C78 C 1.4399(15) 0.9476(13) 0.3874(13) 0.032(5) Uiso 1 1 d .
C79 C 1.4673(14) 0.9004(12) 0.4367(12) 0.026(5) Uiso 1 1 d .
C80 C 1.4988(16) 0.8469(13) 0.4120(14) 0.036(5) Uiso 1 1 d .
C81 C 1.5065(15) 0.8398(13) 0.3346(13) 0.030(5) Uiso 1 1 d .
C82 C 1.4853(15) 0.7626(13) 0.2994(14) 0.033(5) Uiso 1 1 d .
C83 C 1.4321(15) 0.7278(12) 0.2151(13) 0.029(5) Uiso 1 1 d .
C84 C 1.4100(14) 0.7721(12) 0.1686(13) 0.027(5) Uiso 1 1 d .
C85 C 1.4303(14) 0.8476(12) 0.2023(12) 0.024(5) Uiso 1 1 d .
C86 C 1.4850(14) 0.8851(12) 0.2933(12) 0.023(5) Uiso 1 1 d .
C87 C 0.8621(11) 0.7681(10) 0.1180(10) 0.010(4) Uiso 1 1 d .
C88 C 0.7660(12) 0.7154(10) 0.1007(11) 0.013(4) Uiso 1 1 d .
C89 C 0.7275(13) 0.7322(11) 0.1540(12) 0.022(4) Uiso 1 1 d .
C90 C 0.7929(13) 0.8134(11) 0.2296(12) 0.022(4) Uiso 1 1 d .
C91 C 0.8838(12) 0.8682(11) 0.2351(11) 0.016(4) Uiso 1 1 d .
C92 C 0.9223(12) 0.8519(11) 0.1877(11) 0.017(4) Uiso 1 1 d .
C93 C 0.9684(12) 0.9099(11) 0.1647(11) 0.015(4) Uiso 1 1 d .
C94 C 0.9408(12) 0.8762(10) 0.0793(11) 0.015(4) Uiso 1 1 d .
C95 C 0.8677(13) 0.7861(11) 0.0452(11) 0.018(4) Uiso 1 1 d .
C96 C 0.7925(14) 0.7495(12) -0.0316(13) 0.027(5) Uiso 1 1 d .
C97 C 0.7015(13) 0.7012(11) -0.0430(12) 0.019(4) Uiso 1 1 d .
C98 C 0.6878(13) 0.6847(11) 0.0197(11) 0.018(4) Uiso 1 1 d .
C99 C 0.6032(13) 0.6808(11) 0.0214(11) 0.018(4) Uiso 1 1 d .
C100 C 0.6295(13) 0.7173(11) 0.1062(12) 0.022(4) Uiso 1 1 d .
C101 C 0.5921(14) 0.7615(12) 0.1272(13) 0.027(5) Uiso 1 1 d .
C102 C 0.6560(14) 0.8378(12) 0.2003(12) 0.025(5) Uiso 1 1 d .
C103 C 0.7478(13) 0.8621(11) 0.2438(12) 0.020(4) Uiso 1 1 d .
C104 C 0.8174(16) 0.9469(14) 0.2705(14) 0.038(6) Uiso 1 1 d .
C105 C 0.9009(14) 0.9499(12) 0.2664(12) 0.023(5) Uiso 1 1 d .
C106 C 0.9539(13) 1.0102(11) 0.2494(12) 0.022(4) Uiso 1 1 d .
C107 C 0.9857(14) 0.9889(12) 0.1919(12) 0.024(5) Uiso 1 1 d .
C108 C 0.9748(14) 1.0348(12) 0.1424(13) 0.028(5) Uiso 1 1 d .
C109 C 0.9469(15) 1.0020(13) 0.0587(14) 0.034(5) Uiso 1 1 d .
C110 C 0.9265(13) 0.9165(12) 0.0232(12) 0.022(4) Uiso 1 1 d .
C111 C 0.8489(14) 0.8822(12) -0.0560(12) 0.023(5) Uiso 1 1 d .
C112 C 0.7815(16) 0.7980(13) -0.0857(14) 0.037(6) Uiso 1 1 d .
C113 C 0.6794(14) 0.7719(12) -0.1325(13) 0.027(5) Uiso 1 1 d .
C114 C 0.6301(14) 0.7103(12) -0.1083(13) 0.029(5) Uiso 1 1 d .
C115 C 0.5502(13) 0.7078(11) -0.1045(11) 0.018(4) Uiso 1 1 d .
C116 C 0.5333(13) 0.6926(11) -0.0407(12) 0.020(4) Uiso 1 1 d .
C117 C 0.4918(13) 0.7377(11) -0.0198(11) 0.017(4) Uiso 1 1 d .
C118 C 0.5206(14) 0.7720(12) 0.0654(12) 0.026(5) Uiso 1 1 d .
C119 C 0.5407(12) 0.8564(11) 0.0952(11) 0.016(4) Uiso 1 1 d .
C120 C 0.6221(14) 0.8987(12) 0.1801(12) 0.026(5) Uiso 1 1 d .
C121 C 0.6889(15) 0.9774(13) 0.2068(13) 0.033(5) Uiso 1 1 d .
C122 C 0.7914(14) 1.0049(12) 0.2577(12) 0.023(5) Uiso 1 1 d .
C123 C 0.8409(15) 1.0653(13) 0.2341(14) 0.034(5) Uiso 1 1 d .
C124 C 0.9221(15) 1.0687(13) 0.2320(13) 0.032(5) Uiso 1 1 d .
C125 C 0.9316(18) 1.0846(15) 0.1595(16) 0.049(7) Uiso 1 1 d .
C126 C 0.8679(15) 1.0957(13) 0.0989(13) 0.031(5) Uiso 1 1 d .
C127 C 0.8417(16) 1.0631(14) 0.0193(14) 0.038(6) Uiso 1 1 d .
C128 C 0.8769(15) 1.0127(13) -0.0055(13) 0.032(5) Uiso 1 1 d .
C129 C 0.8163(14) 0.9382(12) -0.0769(12) 0.025(5) Uiso 1 1 d .
C130 C 0.7206(15) 0.9143(13) -0.1213(13) 0.031(5) Uiso 1 1 d .
C131 C 0.6517(15) 0.8300(13) -0.1505(13) 0.031(5) Uiso 1 1 d .
C132 C 0.5675(14) 0.8262(12) -0.1456(13) 0.029(5) Uiso 1 1 d .
C133 C 0.5153(13) 0.7650(11) -0.1269(12) 0.021(4) Uiso 1 1 d .
C134 C 0.4827(14) 0.7844(12) -0.0697(13) 0.028(5) Uiso 1 1 d .
C135 C 0.4996(15) 0.8656(13) -0.0404(13) 0.033(5) Uiso 1 1 d .
C136 C 0.5281(14) 0.9009(12) 0.0461(12) 0.025(5) Uiso 1 1 d .
C137 C 0.6016(14) 0.9882(12) 0.0784(12) 0.025(5) Uiso 1 1 d .
C138 C 0.6778(15) 1.0238(12) 0.1555(13) 0.030(5) Uiso 1 1 d .
C139 C 0.7714(15) 1.0794(12) 0.1732(13) 0.029(5) Uiso 1 1 d .
C140 C 0.7841(15) 1.0933(13) 0.1055(13) 0.032(5) Uiso 1 1 d .
C141 C 0.7055(15) 1.0533(13) 0.0242(13) 0.032(5) Uiso 1 1 d .
C142 C 0.7348(15) 1.0325(12) -0.0351(13) 0.030(5) Uiso 1 1 d .
C143 C 0.6814(14) 0.9647(12) -0.0990(12) 0.025(5) Uiso 1 1 d .
C144 C 0.5848(14) 0.9072(12) -0.1172(12) 0.027(5) Uiso 1 1 d .
C145 C 0.5495(15) 0.9250(13) -0.0642(13) 0.029(5) Uiso 1 1 d .
C146 C 0.6122(14) 1.0005(12) 0.0082(12) 0.026(5) Uiso 1 1 d .
C147 C 0.654(3) 0.142(3) 0.313(3) 0.115(14) Uiso 1 1 d .
C148 C 0.492(3) 0.233(2) 0.351(2) 0.094(11) Uiso 1 1 d .
C149 C 0.186(3) 0.516(2) 0.492(3) 0.101(12) Uiso 1 1 d .
N1 N 0.8480(11) 0.5563(9) 0.1740(10) 0.023(4) Uiso 1 1 d .
N2 N 0.9004(11) 0.7191(10) 0.2538(10) 0.025(4) Uiso 1 1 d .
N3 N 0.7955(11) 0.6080(9) 0.2901(10) 0.022(4) Uiso 1 1 d .
O1 O 0.5280(11) 0.5313(9) 0.1367(10) 0.043(4) Uiso 1 1 d .
O2 O 0.6790(10) 0.3936(9) 0.2209(9) 0.039(4) Uiso 1 1 d .
O3 O 0.6185(10) 0.4368(8) -0.0180(9) 0.031(3) Uiso 1 1 d .
O4 O 0.7778(9) 0.5639(8) -0.0402(8) 0.025(3) Uiso 1 1 d .
O5 O 0.6256(13) 0.6942(10) 0.3042(11) 0.057(5) Uiso 1 1 d .
Os1 Os 0.71702(5) 0.53474(5) 0.16342(5) 0.0222(2) Uani 1 1 d .
Os2 Os 0.85689(5) 0.65289(5) 0.13973(5) 0.0182(2) Uani 1 1 d .
Os3 Os 0.78211(5) 0.70402(5) 0.26388(5) 0.0202(2) Uani 1 1 d .
S1 S 0.6676(7) 0.2020(9) 0.2750(7) 0.131(5) Uani 1 1 d .
S2 S 0.6798(8) 0.0888(7) 0.3733(6) 0.111(4) Uani 1 1 d .
S3 S 0.4444(8) 0.1418(6) 0.3360(7) 0.120(4) Uani 1 1 d .
S4 S 0.5518(12) 0.3228(8) 0.3702(9) 0.179(7) Uani 1 1 d .
S5 S 0.2076(13) 0.4677(9) 0.4362(10) 0.161(6) Uani 1 1 d .
S6 S 0.1623(13) 0.5621(10) 0.5488(12) 0.177(7) Uani 1 1 d .

loop_
_atom_site_aniso_label
_atom_site_aniso_U_11
_atom_site_aniso_U_22
_atom_site_aniso_U_33
_atom_site_aniso_U_23
_atom_site_aniso_U_13
_atom_site_aniso_U_12
Os1 0.0132(4) 0.0244(5) 0.0264(5) 0.0084(4) 0.0101(4) 0.0066(3)
Os2 0.0115(4) 0.0198(4) 0.0214(5) 0.0053(4) 0.0087(3) 0.0060(3)
Os3 0.0151(4) 0.0258(5) 0.0243(5) 0.0109(4) 0.0128(4) 0.0103(4)
S1 0.073(7) 0.200(13) 0.103(9) 0.070(9) 0.021(6) 0.068(8)
S2 0.114(8) 0.122(9) 0.074(7) 0.010(7) 0.059(7) 0.031(7)
S3 0.130(9) 0.083(7) 0.074(7) 0.028(6) 0.010(6) 0.023(7)
S4 0.185(15) 0.098(10) 0.133(13) 0.031(9) 0.026(11) 0.011(10)
S5 0.232(17) 0.161(13) 0.178(15) 0.113(12) 0.137(14) 0.115(13)
S6 0.215(17) 0.181(15) 0.25(2) 0.138(15) 0.159(16) 0.125(14)

loop_
_atom_type_symbol
_atom_type_description
_atom_type_scat_dispersion_real
_atom_type_scat_dispersion_imag
_atom_type_scat_source
C C 0.0033 0.0016 'International Tables Vol C Tables 4.2.6.8 and 6.1.1.4'
H H 0.0000 0.0000 'International Tables Vol C Tables 4.2.6.8 and 6.1.1.4'
N N 0.0061 0.0033 'International Tables Vol C Tables 4.2.6.8 and 6.1.1.4'
O O 0.0106 0.0060 'International Tables Vol C Tables 4.2.6.8 and 6.1.1.4'
S S 0.1246 0.1234 'International Tables Vol C Tables 4.2.6.8 and 6.1.1.4'
Os Os -1.2165 7.6030 'International Tables Vol C Tables 4.2.6.8 and 6.1.1.4'

loop_
_geom_angle_atom_site_label_1
_geom_angle_atom_site_label_2
_geom_angle_atom_site_label_3
_geom_angle
O1 C1 Os1 171.3(18)
O2 C2 Os1 168.1(17)
O3 C3 Os1 176.1(16)
O4 C4 Os2 174.5(17)
O5 C5 Os3 172(2)
N1 C6 C7 121.8(17)
N1 C6 C27 114.7(16)
C7 C6 C27 123.4(16)
C8 C7 C12 117.5(19)
C8 C7 C6 118.3(19)
C12 C7 C6 124.2(19)
C9 C8 C7 126(2)
C9 C8 H8 117.2
C7 C8 H8 117.2
C8 C9 C10 116(3)
C8 C9 H9 121.9
C10 C9 H9 121.9
C9 C10 C11 126(3)
C9 C10 H10 117.0
C11 C10 H10 117.0
C10 C11 C12 115(2)
C10 C11 H11 122.5
C12 C11 H11 122.5
C11 C12 C7 120(2)
C11 C12 H12 120.2
C7 C12 H12 120.2
N2 C13 C14 116.4(16)
N2 C13 C30 111.5(16)
C14 C13 C30 131.9(16)
C19 C14 C15 120.5(18)
C19 C14 C13 126.3(18)
C15 C14 C13 113.2(17)
C16 C15 C14 117.8(18)
C16 C15 Os3 129.1(14)
C14 C15 Os3 112.6(13)
C17 C16 C15 120(2)
C17 C16 H16 120.0
C15 C16 H16 120.0
C18 C17 C16 118(2)
C18 C17 H17 120.9
C16 C17 H17 120.9
C17 C18 C19 130(2)
C17 C18 H18 115.2
C19 C18 H18 115.2
C14 C19 C18 113.8(19)
C14 C19 H19 123.1
C18 C19 H19 123.1
N3 C20 C21 127.0(18)
N3 C20 H20 116.5
C21 C20 H20 116.5
C26 C21 C22 123(2)
C26 C21 C20 115(2)
C22 C21 C20 122(2)
C21 C22 C23 117(2)
C21 C22 H22 121.7
C23 C22 H22 121.7
C24 C23 C22 115(2)
C24 C23 H23 122.7
C22 C23 H23 122.7
C25 C24 C23 128(3)
C25 C24 H24 116.0
C23 C24 H24 116.0
C24 C25 C26 121(3)
C24 C25 H25 119.3
C26 C25 H25 119.3
C21 C26 C25 117(2)
C21 C26 H26 121.7
C25 C26 H26 121.7
C6 C27 C28 109.5(15)
C6 C27 C35 114.5(15)
C28 C27 C35 111.4(15)
C6 C27 C32 110.9(15)
C28 C27 C32 110.4(15)
C35 C27 C32 99.9(14)
C38 C28 C29 107.8(16)
C38 C28 C27 118.1(16)
C29 C28 C27 122.9(17)
C38 C28 Os2 117.8(13)
C29 C28 Os2 73.3(10)
C27 C28 Os2 109.5(12)
C40 C29 C28 104.4(15)
C40 C29 C30 124.7(16)
C28 C29 C30 119.8(16)
C40 C29 Os2 117.4(13)
C28 C29 Os2 68.5(10)
C30 C29 Os2 109.2(11)
C43 C30 C29 109.6(15)
C43 C30 C31 100.7(15)
C29 C30 C31 112.6(15)
C43 C30 C13 116.1(15)
C29 C30 C13 108.2(14)
C31 C30 C13 109.7(14)
C32 C31 C45 117.0(18)
C32 C31 C30 123.8(18)
C45 C31 C30 111.7(16)
C31 C32 C33 119.5(18)
C31 C32 C27 124.6(17)
C33 C32 C27 111.3(16)
C47 C33 C32 120.8(18)
C47 C33 C34 122.2(18)
C32 C33 C34 106.5(17)
C50 C34 C33 118.2(17)
C50 C34 C35 122.7(17)
C33 C34 C35 109.1(16)
C36 C35 C34 118.6(17)
C36 C35 C27 124.7(17)
C34 C35 C27 110.0(16)
C35 C36 C37 120.3(17)
C35 C36 C52 121.6(18)
C37 C36 C52 106.3(16)
C38 C37 C54 121.2(17)
C38 C37 C36 120.3(17)
C54 C37 C36 107.8(16)
C37 C38 C28 123.3(17)
C37 C38 C39 120.6(17)
C28 C38 C39 106.5(16)
C40 C39 C56 122.5(18)
C40 C39 C38 107.7(17)
C56 C39 C38 117.7(17)
C41 C40 C39 123.6(17)
C41 C40 C29 117.0(17)
C39 C40 C29 113.1(16)
C40 C41 C42 125.7(18)
C40 C41 C58 118.8(17)
C42 C41 C58 102.1(16)
C60 C42 C43 122.7(18)
C60 C42 C41 111.0(16)
C43 C42 C41 117.1(18)
C42 C43 C44 115.8(17)
C42 C43 C30 123.8(18)
C44 C43 C30 111.0(16)
C62 C44 C43 121.7(17)
C62 C44 C45 120.4(17)
C43 C44 C45 108.7(16)
C46 C45 C31 121.5(18)
C46 C45 C44 120.3(16)
C31 C45 C44 105.7(15)
C45 C46 C47 124.3(19)
C45 C46 C64 120.5(17)
C47 C46 C64 107.3(16)
C46 C47 C33 116.8(19)
C46 C47 C48 112.2(18)
C33 C47 C48 118.9(19)
C49 C48 C65 119(2)
C49 C48 C47 121(2)
C65 C48 C47 105.5(19)
C48 C49 C68 122(2)
C48 C49 C50 119.0(19)
C68 C49 C50 107.2(18)
C34 C50 C51 116.8(18)
C34 C50 C49 120.1(18)
C51 C50 C49 107.4(17)
C69 C51 C52 118.8(19)
C69 C51 C50 109.0(19)
C52 C51 C50 119.6(18)
C53 C52 C51 120.4(18)
C53 C52 C36 108.9(17)
C51 C52 C36 120.5(18)
C71 C53 C54 123.9(17)
C71 C53 C52 119.0(18)
C54 C53 C52 108.2(16)
C53 C54 C37 108.7(15)
C53 C54 C55 119.1(15)
C37 C54 C55 120.3(15)
C73 C55 C56 107.9(17)
C73 C55 C54 121.3(17)
C56 C55 C54 117.4(15)
C39 C56 C55 122.6(17)
C39 C56 C57 115.8(17)
C55 C56 C57 108.9(16)
C58 C57 C56 123.4(17)
C58 C57 C74 120.4(18)
C56 C57 C74 105.3(16)
C59 C58 C57 120.3(18)
C59 C58 C41 110.8(17)
C57 C58 C41 115.9(16)
C76 C59 C58 120.1(18)
C76 C59 C60 122.5(17)
C58 C59 C60 106.1(16)
C61 C60 C42 119.5(17)
C61 C60 C59 117.3(17)
C42 C60 C59 109.9(16)
C60 C61 C62 122(2)
C60 C61 C78 123.2(19)
C62 C61 C78 107.3(19)
C61 C62 C44 118(2)
C61 C62 C63 111.1(19)
C44 C62 C63 116.4(18)
C64 C63 C62 123.5(19)
C64 C63 C79 119.5(19)
C62 C63 C79 105.5(17)
C63 C64 C65 124.4(19)
C63 C64 C46 118.6(18)
C65 C64 C46 104.7(17)
C48 C65 C66 120(2)
C48 C65 C64 110(2)
C66 C65 C64 116.3(19)
C80 C66 C65 119(2)
C80 C66 C67 108.7(19)
C65 C66 C67 117.0(19)
C68 C67 C66 120(2)
C68 C67 C82 125(2)
C66 C67 C82 104.0(18)
C67 C68 C49 121(2)
C67 C68 C69 120.6(19)
C49 C68 C69 108.3(18)
C51 C69 C70 123(2)
C51 C69 C68 108.1(17)
C70 C69 C68 113.9(18)
C71 C70 C69 114.3(18)
C71 C70 C83 110.3(18)
C69 C70 C83 123.3(19)
C53 C71 C70 123.9(18)
C53 C71 C72 116.6(18)
C70 C71 C72 106.2(17)
C71 C72 C73 122.3(18)
C71 C72 C84 106.6(17)
C73 C72 C84 117.1(18)
C55 C73 C74 109.7(18)
C55 C73 C72 116.8(18)
C74 C73 C72 120.9(19)
C75 C74 C73 120.8(19)
C75 C74 C57 117.9(18)
C73 C74 C57 108.2(17)
C74 C75 C76 119.2(18)
C74 C75 C85 118.8(18)
C76 C75 C85 109.8(17)
C59 C76 C77 118.1(17)
C59 C76 C75 122.2(17)
C77 C76 C75 108.6(16)
C78 C77 C76 122.9(17)
C78 C77 C86 116.9(17)
C76 C77 C86 108.0(16)
C77 C78 C61 115.7(19)
C77 C78 C79 121.1(18)
C61 C78 C79 108.4(17)
C80 C79 C78 120.3(18)
C80 C79 C63 117.6(18)
C78 C79 C63 107.3(17)
C79 C80 C66 122.7(19)
C79 C80 C81 119.4(19)
C66 C80 C81 107.2(18)
C86 C81 C82 124(2)
C86 C81 C80 119.0(19)
C82 C81 C80 107.9(18)
C81 C82 C83 117(2)
C81 C82 C67 111.8(19)
C83 C82 C67 115.4(19)
C84 C83 C82 122(2)
C84 C83 C70 109.1(19)
C82 C83 C70 121.6(19)
C85 C84 C83 121(2)
C85 C84 C72 118.2(18)
C83 C84 C72 107.7(17)
C84 C85 C75 124.2(19)
C84 C85 C86 117.5(18)
C75 C85 C86 107.7(16)
C81 C86 C85 118.1(18)
C81 C86 C77 123.2(18)
C85 C86 C77 105.8(16)
C88 C87 C95 114.6(14)
C88 C87 C92 119.3(14)
C95 C87 C92 104.3(13)
C88 C87 Os2 71.2(9)
C95 C87 Os2 122.6(11)
C92 C87 Os2 122.4(11)
C98 C88 C87 118.9(15)
C98 C88 C89 104.9(15)
C87 C88 C89 123.1(16)
C98 C88 Os2 122.0(12)
C87 C88 Os2 71.5(9)
C89 C88 Os2 114.5(12)
C100 C89 C88 110.8(17)
C100 C89 C90 114.1(16)
C88 C89 C90 116.9(15)
C100 C89 Os3 125.2(13)
C88 C89 Os3 113.3(13)
C90 C89 Os3 71.5(10)
C103 C90 C91 107.7(15)
C103 C90 C89 116.6(16)
C91 C90 C89 115.5(15)
C103 C90 Os3 125.3(13)
C91 C90 Os3 119.0(13)
C89 C90 Os3 67.5(10)
C92 C91 C105 118.7(16)
C92 C91 C90 127.7(17)
C105 C91 C90 107.3(15)
C93 C92 C91 120.9(17)
C93 C92 C87 110.9(15)
C91 C92 C87 116.4(15)
C92 C93 C107 122.8(17)
C92 C93 C94 110.8(16)
C107 C93 C94 115.3(16)
C110 C94 C93 125.4(16)
C110 C94 C95 115.3(16)
C93 C94 C95 107.9(14)
C96 C95 C87 123.7(16)
C96 C95 C94 121.7(17)
C87 C95 C94 105.4(14)
C95 C96 C97 117.9(18)
C95 C96 C112 119.1(18)
C97 C96 C112 107.9(17)
C98 C97 C96 122.5(18)
C98 C97 C114 120.9(17)
C96 C97 C114 108.9(16)
C97 C98 C88 121.9(16)
C97 C98 C99 118.3(17)
C88 C98 C99 110.4(15)
C116 C99 C98 121.8(16)
C116 C99 C100 118.4(16)
C98 C99 C100 108.3(16)
C101 C100 C89 125.3(19)
C101 C100 C99 121.9(18)
C89 C100 C99 105.0(15)
C100 C101 C118 120.0(19)
C100 C101 C102 118.9(18)
C118 C101 C102 109.7(17)
C103 C102 C101 121.4(18)
C103 C102 C120 119.7(18)
C101 C102 C120 106.6(17)
C102 C103 C104 120.2(18)
C102 C103 C90 123.1(18)
C104 C103 C90 106.8(16)
C122 C104 C105 120.0(19)
C122 C104 C103 122.7(19)
C105 C104 C103 108.7(18)
C106 C105 C91 120.8(17)
C106 C105 C104 121.1(18)
C91 C105 C104 108.5(16)
C105 C106 C124 117.9(17)
C105 C106 C107 118.9(17)
C124 C106 C107 108.2(17)
C93 C107 C108 124.2(19)
C93 C107 C106 117.4(16)
C108 C107 C106 107.3(17)
C107 C108 C109 120.8(19)
C107 C108 C125 113.1(19)
C109 C108 C125 114.7(19)
C108 C109 C128 122.8(19)
C108 C109 C110 119.1(18)
C128 C109 C110 105.1(18)
C111 C110 C94 125.2(17)
C111 C110 C109 107.3(17)
C94 C110 C109 115.1(17)
C110 C111 C129 111.8(18)
C110 C111 C112 117.9(19)
C129 C111 C112 120.0(18)
C111 C112 C113 119.3(19)
C111 C112 C96 120.6(19)
C113 C112 C96 106.7(17)
C131 C113 C114 122.9(18)
C131 C113 C112 118.0(19)
C114 C113 C112 107.8(18)
C115 C114 C113 118.4(18)
C115 C114 C97 119.6(18)
C113 C114 C97 108.5(17)
C114 C115 C116 121.8(17)
C114 C115 C133 120.7(16)
C116 C115 C133 107.4(16)
C117 C116 C115 110.6(16)
C117 C116 C99 120.4(17)
C115 C116 C99 117.4(16)
C116 C117 C134 107.6(16)
C116 C117 C118 118.5(17)
C134 C117 C118 120.5(17)
C101 C118 C117 120.7(17)
C101 C118 C119 108.0(17)
C117 C118 C119 116.0(16)
C136 C119 C118 123.6(17)
C136 C119 C120 118.5(17)
C118 C119 C120 109.5(16)
C121 C120 C119 121.2(18)
C121 C120 C102 118.5(18)
C119 C120 C102 106.1(16)
C120 C121 C138 121(2)
C120 C121 C122 121.7(19)
C138 C121 C122 108.5(17)
C104 C122 C123 120.3(18)
C104 C122 C121 116.8(19)
C123 C122 C121 106.8(17)
C124 C123 C122 119.0(19)
C124 C123 C139 122.1(19)
C122 C123 C139 108.7(18)
C123 C124 C106 121.4(19)
C123 C124 C125 116.1(19)
C106 C124 C125 108.8(18)
C126 C125 C108 122(2)
C126 C125 C124 125(2)
C108 C125 C124 102.5(19)
C127 C126 C125 123(2)
C127 C126 C140 110.0(19)
C125 C126 C140 117(2)
C126 C127 C128 121(2)
C126 C127 C142 110.3(18)
C128 C127 C142 114(2)
C127 C128 C129 122.9(19)
C127 C128 C109 117(2)
C129 C128 C109 109.6(18)
C130 C129 C111 121.1(18)
C130 C129 C128 118.9(18)
C111 C129 C128 106.1(17)
C129 C130 C131 119.5(19)
C129 C130 C143 120.2(19)
C131 C130 C143 109.2(18)
C113 C131 C130 121.9(19)
C113 C131 C132 117.6(18)
C130 C131 C132 108.0(18)
C133 C132 C144 123.0(18)
C133 C132 C131 120.9(18)
C144 C132 C131 107.0(17)
C132 C133 C134 120.0(18)
C132 C133 C115 119.3(17)
C134 C133 C115 104.9(16)
C117 C134 C135 122.8(19)
C117 C134 C133 109.3(17)
C135 C134 C133 117.6(17)
C145 C135 C134 120.0(19)
C145 C135 C136 110.5(18)
C134 C135 C136 117.2(18)
C119 C136 C135 119.8(18)
C119 C136 C137 118.6(18)
C135 C136 C137 107.5(16)
C138 C137 C146 121.9(18)
C138 C137 C136 120.9(18)
C146 C137 C136 104.6(17)
C137 C138 C139 121.4(19)
C137 C138 C121 119.9(19)
C139 C138 C121 107.8(18)
C138 C139 C140 117.9(19)
C138 C139 C123 108.0(18)
C140 C139 C123 118.9(18)
C141 C140 C139 120.8(19)
C141 C140 C126 105.4(18)
C139 C140 C126 121.3(19)
C140 C141 C146 120.4(19)
C140 C141 C142 112.1(19)
C146 C141 C142 118.4(19)
C143 C142 C141 122.8(19)
C143 C142 C127 121.6(19)
C141 C142 C127 102.2(18)
C142 C143 C130 121.9(19)
C142 C143 C144 120.6(18)
C130 C143 C144 105.3(17)
C132 C144 C145 116.6(18)
C132 C144 C143 110.4(17)
C145 C144 C143 119.8(18)
C135 C145 C144 122.6(19)
C135 C145 C146 106.4(18)
C144 C145 C146 118.3(17)
C141 C146 C145 120.0(18)
C141 C146 C137 117.4(18)
C145 C146 C137 111.0(17)
S1 C147 S2 160(3)
S4 C148 S3 172(3)
S5 C149 S6 178(3)
C6 N1 Os2 126.2(13)
C6 N1 Os1 143.8(13)
Os2 N1 Os1 90.0(6)
C13 N2 Os2 131.3(13)
C13 N2 Os3 119.3(13)
Os2 N2 Os3 108.6(7)
C20 N3 Os3 140.3(14)
C20 N3 Os1 124.9(13)
Os3 N3 Os1 90.9(6)
C3 Os1 C1 90.2(8)
C3 Os1 C2 95.1(8)
C1 Os1 C2 91.5(8)
C3 Os1 N1 90.9(7)
C1 Os1 N1 166.8(7)
C2 Os1 N1 101.5(7)
C3 Os1 N3 175.9(7)
C1 Os1 N3 92.0(7)
C2 Os1 N3 88.2(7)
N1 Os1 N3 86.2(6)
C3 Os1 Os2 86.6(5)
C1 Os1 Os2 122.4(6)
C2 Os1 Os2 146.1(5)
N1 Os1 Os2 44.6(4)
N3 Os1 Os2 89.4(4)
C3 Os1 Os3 134.5(5)
C1 Os1 Os3 74.3(6)
C2 Os1 Os3 127.1(5)
N1 Os1 Os3 95.7(4)
N3 Os1 Os3 43.3(4)
Os2 Os1 Os3 68.14(3)
C4 Os2 N2 175.0(7)
C4 Os2 N1 94.8(7)
N2 Os2 N1 88.9(6)
C4 Os2 C28 85.0(8)
N2 Os2 C28 99.2(7)
N1 Os2 C28 75.2(6)
C4 Os2 C88 89.5(7)
N2 Os2 C88 85.5(6)
N1 Os2 C88 137.9(6)
C28 Os2 C88 146.8(6)
C4 Os2 C87 93.3(7)
N2 Os2 C87 82.7(6)
N1 Os2 C87 170.5(6)
C28 Os2 C87 110.4(6)
C88 Os2 C87 37.2(6)
C4 Os2 C29 109.2(7)
N2 Os2 C29 73.1(6)
N1 Os2 C29 102.3(6)
C28 Os2 C29 38.3(7)
C88 Os2 C29 115.7(6)
C87 Os2 C29 79.5(6)
C4 Os2 Os1 97.8(6)
N2 Os2 Os1 82.4(4)
N1 Os2 Os1 45.4(4)
C28 Os2 Os1 120.7(5)
C88 Os2 Os1 92.4(4)
C87 Os2 Os1 128.4(4)
C29 Os2 Os1 140.3(5)
C5 Os3 N3 100.1(8)
C5 Os3 N2 174.6(9)
N3 Os3 N2 80.3(6)
C5 Os3 C15 96.9(9)
N3 Os3 C15 102.1(6)
N2 Os3 C15 77.7(7)
C5 Os3 C89 94.4(9)
N3 Os3 C89 136.7(7)
N2 Os3 C89 88.9(7)
C15 Os3 C89 116.5(6)
C5 Os3 C90 92.0(8)
N3 Os3 C90 167.8(6)
N2 Os3 C90 87.6(6)
C15 Os3 C90 76.2(6)
C89 Os3 C90 41.0(7)
C5 Os3 Os1 104.7(7)
N3 Os3 Os1 45.8(4)
N2 Os3 Os1 79.5(4)
C15 Os3 Os1 143.5(4)
C89 Os3 Os1 91.0(5)
C90 Os3 Os1 130.8(5)

loop_
_geom_bond_atom_site_label_1
_geom_bond_atom_site_label_2
_geom_bond_distance
C1 O1 1.14(2)
C1 Os1 1.93(2)
C2 O2 1.09(2)
C2 Os1 1.945(18)
C3 O3 1.12(2)
C3 Os1 1.919(19)
C4 O4 1.15(2)
C4 Os2 1.89(2)
C5 O5 1.17(2)
C5 Os3 1.88(2)
C6 N1 1.26(2)
C6 C7 1.48(3)
C6 C27 1.52(2)
C7 C8 1.38(3)
C7 C12 1.45(3)
C8 C9 1.35(3)
C8 H8 0.9500
C9 C10 1.37(3)
C9 H9 0.9500
C10 C11 1.42(3)
C10 H10 0.9500
C11 C12 1.44(3)
C11 H11 0.9500
C12 H12 0.9500
C13 N2 1.27(2)
C13 C14 1.44(3)
C13 C30 1.56(2)
C14 C19 1.37(3)
C14 C15 1.44(3)
C15 C16 1.42(3)
C15 Os3 2.080(18)
C16 C17 1.37(3)
C16 H16 0.9500
C17 C18 1.25(3)
C17 H17 0.9500
C18 C19 1.42(3)
C18 H18 0.9500
C19 H19 0.9500
C20 N3 1.30(2)
C20 C21 1.49(3)
C20 H20 0.9500
C21 C26 1.40(3)
C21 C22 1.42(3)
C22 C23 1.53(4)
C22 H22 0.9500
C23 C24 1.35(3)
C23 H23 0.9500
C24 C25 1.29(3)
C24 H24 0.9500
C25 C26 1.43(3)
C25 H25 0.9500
C26 H26 0.9500
C27 C28 1.53(3)
C27 C35 1.54(3)
C27 C32 1.58(3)
C28 C38 1.47(3)
C28 C29 1.50(3)
C28 Os2 2.258(19)
C29 C40 1.44(2)
C29 C30 1.54(3)
C29 Os2 2.325(18)
C30 C43 1.52(3)
C30 C31 1.55(3)
C31 C32 1.34(3)
C31 C45 1.46(3)
C32 C33 1.48(3)
C33 C47 1.39(3)
C33 C34 1.48(3)
C34 C50 1.38(3)
C34 C35 1.49(3)
C35 C36 1.33(2)
C36 C37 1.44(3)
C36 C52 1.44(2)
C37 C38 1.37(3)
C37 C54 1.44(2)
C38 C39 1.48(3)
C39 C40 1.38(3)
C39 C56 1.42(3)
C40 C41 1.33(2)
C41 C42 1.46(3)
C41 C58 1.53(3)
C42 C60 1.40(2)
C42 C43 1.40(3)
C43 C44 1.45(3)
C44 C62 1.42(3)
C44 C45 1.51(2)
C45 C46 1.33(3)
C46 C47 1.35(3)
C46 C64 1.51(3)
C47 C48 1.46(3)
C48 C49 1.38(3)
C48 C65 1.41(3)
C49 C68 1.41(3)
C49 C50 1.52(3)
C50 C51 1.48(3)
C51 C69 1.40(3)
C51 C52 1.42(3)
C52 C53 1.42(3)
C53 C71 1.38(3)
C53 C54 1.40(2)
C54 C55 1.45(2)
C55 C73 1.40(3)
C55 C56 1.43(3)
C56 C57 1.44(3)
C57 C58 1.41(3)
C57 C74 1.47(3)
C58 C59 1.40(3)
C59 C76 1.36(2)
C59 C60 1.46(2)
C60 C61 1.38(3)
C61 C62 1.40(3)
C61 C78 1.46(3)
C62 C63 1.47(3)
C63 C64 1.36(3)
C63 C79 1.48(3)
C64 C65 1.46(3)
C65 C66 1.45(3)
C66 C80 1.44(3)
C66 C67 1.49(3)
C67 C68 1.32(3)
C67 C82 1.52(3)
C68 C69 1.53(3)
C69 C70 1.45(3)
C70 C71 1.44(3)
C70 C83 1.45(3)
C71 C72 1.45(3)
C72 C73 1.46(3)
C72 C84 1.54(3)
C73 C74 1.41(3)
C74 C75 1.40(3)
C75 C76 1.46(3)
C75 C85 1.47(3)
C76 C77 1.45(3)
C77 C78 1.40(3)
C77 C86 1.54(3)
C78 C79 1.47(3)
C79 C80 1.41(3)
C80 C81 1.53(3)
C81 C86 1.32(3)
C81 C82 1.35(3)
C82 C83 1.38(3)
C83 C84 1.37(3)
C84 C85 1.32(3)
C85 C86 1.49(3)
C87 C88 1.45(2)
C87 C95 1.52(2)
C87 C92 1.54(2)
C87 Os2 2.272(16)
C88 C98 1.43(2)
C88 C89 1.47(2)
C88 Os2 2.268(17)
C89 C100 1.45(3)
C89 C90 1.56(3)
C89 Os3 2.190(19)
C90 C103 1.46(3)
C90 C91 1.48(2)
C90 Os3 2.249(19)
C91 C92 1.37(2)
C91 C105 1.43(3)
C92 C93 1.36(2)
C93 C107 1.37(3)
C93 C94 1.46(2)
C94 C110 1.42(3)
C94 C95 1.53(2)
C95 C96 1.35(3)
C96 C97 1.40(2)
C96 C112 1.50(3)
C97 C98 1.38(2)
C97 C114 1.46(3)
C98 C99 1.45(2)
C99 C116 1.44(3)
C99 C100 1.46(3)
C100 C101 1.33(3)
C101 C118 1.44(3)
C101 C102 1.48(3)
C102 C103 1.31(3)
C102 C120 1.51(3)
C103 C104 1.46(3)
C104 C122 1.35(3)
C104 C105 1.45(3)
C105 C106 1.36(2)
C106 C124 1.44(3)
C106 C107 1.47(3)
C107 C108 1.40(3)
C108 C109 1.42(3)
C108 C125 1.46(3)
C109 C128 1.45(3)
C109 C110 1.49(3)
C110 C111 1.40(3)
C111 C129 1.42(3)
C111 C112 1.43(3)
C112 C113 1.45(3)
C113 C131 1.39(3)
C113 C114 1.44(3)
C114 C115 1.39(2)
C115 C116 1.42(2)
C115 C133 1.47(3)
C116 C117 1.40(2)
C117 C134 1.41(3)
C117 C118 1.45(3)
C118 C119 1.46(3)
C119 C136 1.38(3)
C119 C120 1.48(3)
C120 C121 1.36(3)
C121 C138 1.43(3)
C121 C122 1.46(3)
C122 C123 1.42(3)
C123 C124 1.39(3)
C123 C139 1.45(3)
C124 C125 1.53(3)
C125 C126 1.36(3)
C126 C127 1.36(3)
C126 C140 1.48(3)
C127 C128 1.41(3)
C127 C142 1.52(3)
C128 C129 1.45(3)
C129 C130 1.37(3)
C130 C131 1.44(3)
C130 C143 1.45(3)
C131 C132 1.47(3)
C132 C133 1.39(3)
C132 C144 1.41(3)
C133 C134 1.47(3)
C134 C135 1.42(3)
C135 C145 1.42(3)
C135 C136 1.48(3)
C136 C137 1.50(3)
C137 C138 1.36(3)
C137 C146 1.47(3)
C138 C139 1.43(3)
C139 C140 1.45(3)
C140 C141 1.42(3)
C141 C146 1.42(3)
C141 C142 1.46(3)
C142 C143 1.31(3)
C143 C144 1.48(3)
C144 C145 1.42(3)
C145 C146 1.47(3)
C147 S1 1.44(4)
C147 S2 1.70(5)
C148 S4 1.52(4)
C148 S3 1.54(4)
C149 S5 1.52(4)
C149 S6 1.56(4)
N1 Os2 2.027(15)
N1 Os1 2.057(15)
N2 Os2 2.000(16)
N2 Os3 2.042(15)
N3 Os3 2.039(15)
N3 Os1 2.131(16)
Os1 Os2 2.8867(10)
Os1 Os3 2.9721(12)

loop_
_platon_squeeze_void_nr
_platon_squeeze_void_average_x
_platon_squeeze_void_average_y
_platon_squeeze_void_average_z
_platon_squeeze_void_volume
_platon_squeeze_void_count_electrons
1 0.500 0.500 0.500 953.6 495.4
2 0.255 0.745 0.252 23.7 -8.2
3 0.265 0.111 0.937 24.1 -3.7
4 0.735 0.889 0.063 24.1 -5.6
5 0.745 0.255 0.748 23.8 -5.1
